data_4086472
loop_
_publ_author_name
'Komuro, Takashi'
'Kitano, Takeo'
'Yamahira, Nobukazu'
'Ohta, Keisuke'
'Okawara, Satoshi'
'Mager, Nathalie'
'Okazaki, Masaaki'
'Tobita, Hiromi'

_publ_section_title
;
 Directedortho-C--H Silylation Coupled withtrans-Selective Hydrogenation
 of Arylalkynes Catalyzed by Ruthenium Complexes of a
 Xanthene-BasedSi,O,Si-Chelate Ligand, &#x201C;Xantsil&#x201D;
;
_journal_issue 9
_journal_name_full Organometallics
_journal_page_first 1209
_journal_paper_doi 10.1021/acs.organomet.5b01013
_journal_volume 35
_journal_year 2016
_chemical_formula_moiety 'C35 H51 O2 P Ru Si2'
_chemical_formula_sum 'C35 H51 O2 P Ru Si2'
_chemical_formula_weight 691.98
_chemical_name_systematic
; 
 ? 
;
_space_group_IT_number 2
_symmetry_cell_setting triclinic
_symmetry_Int_Tables_number 2
_symmetry_space_group_name_Hall '-P 1'
_symmetry_space_group_name_H-M 'P -1'
_atom_sites_solution_hydrogens geom
_atom_sites_solution_primary direct
_atom_sites_solution_secondary difmap
_audit_creation_method SHELXL-97
_cell_angle_alpha 106.2466(19)
_cell_angle_beta 100.4617(16)
_cell_angle_gamma 100.808(2)
_cell_formula_units_Z 4
_cell_length_a 10.0512(7)
_cell_length_b 18.7660(12)
_cell_length_c 19.7903(14)
_cell_measurement_reflns_used 65638
_cell_measurement_temperature 150(2)
_cell_measurement_theta_max 27.4
_cell_measurement_theta_min 1.1
_cell_volume 3410.1(4)
_computing_cell_refinement PROCESS-AUTO
_computing_data_collection PROCESS-AUTO
_computing_data_reduction 'teXsan Ver.1.11'
_computing_molecular_graphics
;
'ORTEP-3', 'Yadokari-XG 2009 (Wakita, Nemoto, et al., 2009)'
;
_computing_publication_material
;
'Yadokari-XG 2009 (Wakita, Nemoto, et al., 2009)'
;
_computing_structure_refinement 'SHELXL-97 (Sheldrick, 1997)'
_computing_structure_solution 'SHELXS-97 (Sheldrick, 1990)'
_diffrn_ambient_temperature 150(2)
_diffrn_detector_area_resol_mean 10.00
_diffrn_measured_fraction_theta_full 0.978
_diffrn_measured_fraction_theta_max 0.978
_diffrn_measurement_device_type 'Rigaku RAXIS-RAPID Imaging Plate'
_diffrn_measurement_method \w
_diffrn_radiation_monochromator graphite
_diffrn_radiation_source 'rotating-anode X-ray tube'
_diffrn_radiation_type MoK\a
_diffrn_radiation_wavelength 0.71069
_diffrn_reflns_av_R_equivalents 0.0919
_diffrn_reflns_av_sigmaI/netI 0.0752
_diffrn_reflns_limit_h_max 12
_diffrn_reflns_limit_h_min -13
_diffrn_reflns_limit_k_max 24
_diffrn_reflns_limit_k_min -24
_diffrn_reflns_limit_l_max 25
_diffrn_reflns_limit_l_min -25
_diffrn_reflns_number 42248
_diffrn_reflns_theta_full 27.40
_diffrn_reflns_theta_max 27.40
_diffrn_reflns_theta_min 1.11
_exptl_absorpt_coefficient_mu 0.606
_exptl_absorpt_correction_T_max 0.926687
_exptl_absorpt_correction_T_min 0.857851
_exptl_absorpt_correction_type numerical
_exptl_absorpt_process_details
; 
HIGASHI, T. (1999). Shape - Program to obtain Crystal Shape using CCD camera.
Rigaku Corporation, Tokyo, Japan. 
HIGASHI, T. (1999). Numabs - Numerical Absorption Correction,
Rigaku Corporation, Tokyo, Japan. 
;
_exptl_crystal_colour red
_exptl_crystal_density_diffrn 1.348
_exptl_crystal_density_method 'not measured'
_exptl_crystal_description block
_exptl_crystal_F_000 1456
_exptl_crystal_size_max 0.30
_exptl_crystal_size_mid 0.20
_exptl_crystal_size_min 0.10
_refine_diff_density_max 0.924
_refine_diff_density_min -1.339
_refine_diff_density_rms 0.243
_refine_ls_extinction_method none
_refine_ls_goodness_of_fit_ref 1.213
_refine_ls_hydrogen_treatment constr
_refine_ls_matrix_type full
_refine_ls_number_parameters 752
_refine_ls_number_reflns 15159
_refine_ls_number_restraints 0
_refine_ls_restrained_S_all 1.213
_refine_ls_R_factor_all 0.0970
_refine_ls_R_factor_gt 0.0746
_refine_ls_shift/su_max 0.000
_refine_ls_shift/su_mean 0.000
_refine_ls_structure_factor_coef Fsqd
_refine_ls_weighting_details 'calc w=1/[\s^2^(Fo^2^)+(0.0637P)^2^+10.7554P] where P=(Fo^2^+2Fc^2^)/3'
_refine_ls_weighting_scheme calc
_refine_ls_wR_factor_gt 0.1598
_refine_ls_wR_factor_ref 0.1747
_reflns_number_gt 12557
_reflns_number_total 15159
_reflns_threshold_expression >2\s(I)
_cod_data_source_file om5b01013_si_002.cif
_cod_data_source_block compound-1-Cyp
_cod_depositor_comments 'Adding full bibliography for 4086472--4086473.cif.'
_cod_database_code 4086472

loop_
_symmetry_equiv_pos_as_xyz
'x, y, z'
'-x, -y, -z'

loop_
_atom_site_label
_atom_site_type_symbol
_atom_site_fract_x
_atom_site_fract_y
_atom_site_fract_z
_atom_site_U_iso_or_equiv
_atom_site_adp_type
_atom_site_occupancy
_atom_site_symmetry_multiplicity
_atom_site_calc_flag
_atom_site_refinement_flags
Ru1 Ru 0.40313(4) 0.29017(2) 0.83479(2) 0.01749(11) Uani 1 1 d .
Ru2 Ru -0.00372(4) 0.25408(2) 0.24572(2) 0.01583(11) Uani 1 1 d .
P1 P 0.57595(15) 0.24131(8) 0.89835(7) 0.0197(3) Uani 1 1 d .
P2 P 0.21225(14) 0.35573(8) 0.28281(7) 0.0182(3) Uani 1 1 d .
Si1 Si 0.51537(16) 0.32557(8) 0.75419(8) 0.0214(3) Uani 1 1 d .
Si2 Si 0.17651(16) 0.30762(8) 0.79924(8) 0.0208(3) Uani 1 1 d .
Si3 Si 0.08179(15) 0.14690(8) 0.22297(7) 0.0192(3) Uani 1 1 d .
Si4 Si -0.24466(15) 0.20242(9) 0.23386(8) 0.0197(3) Uani 1 1 d .
O1 O 0.3109(4) 0.1811(2) 0.74054(18) 0.0178(7) Uani 1 1 d .
O2 O 0.4879(5) 0.4562(2) 0.9194(2) 0.0377(11) Uani 1 1 d .
O3 O 0.0115(4) 0.24164(19) 0.35512(18) 0.0166(7) Uani 1 1 d .
O4 O -0.0803(5) 0.2199(3) 0.0864(2) 0.0427(12) Uani 1 1 d .
C1 C 0.4548(6) 0.3899(3) 0.8891(3) 0.0259(12) Uani 1 1 d .
C2 C 0.4601(6) 0.1623(3) 0.9151(3) 0.0252(12) Uani 1 1 d .
H1 H 0.4405 0.1163 0.8710 0.030 Uiso 1 1 calc R
C3 C 0.3163(7) 0.1811(4) 0.9198(4) 0.0379(15) Uani 1 1 d .
H2 H 0.3252 0.2368 0.9301 0.046 Uiso 1 1 calc R
H3 H 0.2452 0.1530 0.8735 0.046 Uiso 1 1 calc R
C4 C 0.2749(8) 0.1559(5) 0.9813(4) 0.0472(18) Uani 1 1 d .
H4 H 0.2940 0.2008 1.0257 0.057 Uiso 1 1 calc R
H5 H 0.1741 0.1298 0.9675 0.057 Uiso 1 1 calc R
C5 C 0.3612(8) 0.1022(5) 0.9941(4) 0.0473(18) Uani 1 1 d .
H6 H 0.3178 0.0496 0.9599 0.057 Uiso 1 1 calc R
H7 H 0.3731 0.1008 1.0445 0.057 Uiso 1 1 calc R
C6 C 0.5025(7) 0.1357(4) 0.9807(3) 0.0348(14) Uani 1 1 d .
H8 H 0.5602 0.1794 1.0235 0.042 Uiso 1 1 calc R
H9 H 0.5554 0.0962 0.9694 0.042 Uiso 1 1 calc R
C7 C 0.7111(6) 0.1991(3) 0.8626(3) 0.0214(11) Uani 1 1 d .
H10 H 0.7702 0.2389 0.8485 0.026 Uiso 1 1 calc R
C8 C 0.8101(7) 0.1745(4) 0.9152(3) 0.0338(14) Uani 1 1 d .
H11 H 0.8918 0.2176 0.9443 0.041 Uiso 1 1 calc R
H12 H 0.7612 0.1560 0.9486 0.041 Uiso 1 1 calc R
C9 C 0.8543(9) 0.1111(5) 0.8670(4) 0.051(2) Uani 1 1 d .
H13 H 0.8908 0.0789 0.8941 0.062 Uiso 1 1 calc R
H14 H 0.9266 0.1315 0.8445 0.062 Uiso 1 1 calc R
C10 C 0.7165(9) 0.0654(4) 0.8092(4) 0.054(2) Uani 1 1 d .
H15 H 0.7353 0.0330 0.7649 0.064 Uiso 1 1 calc R
H16 H 0.6554 0.0324 0.8285 0.064 Uiso 1 1 calc R
C11 C 0.6500(6) 0.1274(3) 0.7934(3) 0.0257(12) Uani 1 1 d .
H17 H 0.5469 0.1110 0.7840 0.031 Uiso 1 1 calc R
H18 H 0.6739 0.1387 0.7505 0.031 Uiso 1 1 calc R
C12 C 0.6773(6) 0.3088(3) 0.9881(3) 0.0272(12) Uani 1 1 d .
H19 H 0.7352 0.2811 1.0129 0.033 Uiso 1 1 calc R
C13 C 0.7771(6) 0.3788(4) 0.9818(3) 0.0320(14) Uani 1 1 d .
H20 H 0.7382 0.3907 0.9378 0.038 Uiso 1 1 calc R
H21 H 0.8698 0.3689 0.9795 0.038 Uiso 1 1 calc R
C14 C 0.7889(7) 0.4455(4) 1.0513(4) 0.0386(16) Uani 1 1 d .
H22 H 0.8878 0.4675 1.0789 0.046 Uiso 1 1 calc R
H23 H 0.7517 0.4865 1.0385 0.046 Uiso 1 1 calc R
C15 C 0.7034(7) 0.4122(3) 1.0964(3) 0.0325(14) Uani 1 1 d .
H24 H 0.6596 0.4502 1.1235 0.039 Uiso 1 1 calc R
H25 H 0.7623 0.3949 1.1313 0.039 Uiso 1 1 calc R
C16 C 0.5922(6) 0.3439(3) 1.0391(3) 0.0275(12) Uani 1 1 d .
H26 H 0.5501 0.3070 1.0613 0.033 Uiso 1 1 calc R
H27 H 0.5172 0.3613 1.0133 0.033 Uiso 1 1 calc R
C17 C 0.4487(7) 0.3867(4) 0.7021(4) 0.0340(14) Uani 1 1 d .
H28 H 0.3521 0.3612 0.6740 0.051 Uiso 1 1 calc R
H29 H 0.5074 0.3942 0.6689 0.051 Uiso 1 1 calc R
H30 H 0.4516 0.4366 0.7361 0.051 Uiso 1 1 calc R
C18 C 0.7103(6) 0.3706(3) 0.7845(3) 0.0310(13) Uani 1 1 d .
H31 H 0.7460 0.3734 0.7422 0.047 Uiso 1 1 calc R
H32 H 0.7571 0.3393 0.8080 0.047 Uiso 1 1 calc R
H33 H 0.7286 0.4224 0.8190 0.047 Uiso 1 1 calc R
C19 C 0.4892(6) 0.2265(3) 0.6863(3) 0.0206(11) Uani 1 1 d .
C20 C 0.5650(6) 0.2076(4) 0.6338(3) 0.0294(13) Uani 1 1 d .
H34 H 0.6389 0.2463 0.6319 0.035 Uiso 1 1 calc R
C21 C 0.5358(6) 0.1346(4) 0.5849(3) 0.0302(13) Uani 1 1 d .
H35 H 0.5913 0.1231 0.5512 0.036 Uiso 1 1 calc R
C22 C 0.4249(6) 0.0779(3) 0.5850(3) 0.0260(12) Uani 1 1 d .
H36 H 0.4042 0.0282 0.5504 0.031 Uiso 1 1 calc R
C23 C 0.3427(5) 0.0924(3) 0.6352(3) 0.0205(11) Uani 1 1 d .
C24 C 0.3846(5) 0.1662(3) 0.6851(3) 0.0171(10) Uani 1 1 d .
C25 C 0.2184(6) 0.0355(3) 0.6392(3) 0.0250(12) Uani 1 1 d .
C26 C 0.1544(7) -0.0289(3) 0.5661(3) 0.0307(13) Uani 1 1 d .
H37 H 0.2236 -0.0575 0.5538 0.046 Uiso 1 1 calc R
H38 H 0.1268 -0.0066 0.5281 0.046 Uiso 1 1 calc R
H39 H 0.0721 -0.0636 0.5697 0.046 Uiso 1 1 calc R
C27 C 0.2646(7) -0.0010(3) 0.6967(3) 0.0324(14) Uani 1 1 d .
H40 H 0.2996 0.0388 0.7444 0.049 Uiso 1 1 calc R
H41 H 0.3389 -0.0256 0.6848 0.049 Uiso 1 1 calc R
H42 H 0.1848 -0.0394 0.6976 0.049 Uiso 1 1 calc R
C28 C 0.1635(6) 0.1545(3) 0.7117(3) 0.0204(11) Uani 1 1 d .
C29 C 0.1140(6) 0.0809(3) 0.6616(3) 0.0218(11) Uani 1 1 d .
C30 C -0.0315(6) 0.0555(3) 0.6363(3) 0.0280(13) Uani 1 1 d .
H43 H -0.0724 0.0052 0.6029 0.034 Uiso 1 1 calc R
C31 C -0.1172(6) 0.1023(4) 0.6590(3) 0.0286(13) Uani 1 1 d .
H44 H -0.2159 0.0838 0.6413 0.034 Uiso 1 1 calc R
C32 C -0.0602(6) 0.1756(3) 0.7069(3) 0.0267(12) Uani 1 1 d .
H45 H -0.1209 0.2069 0.7213 0.032 Uiso 1 1 calc R
C33 C 0.0846(6) 0.2055(3) 0.7353(3) 0.0224(11) Uani 1 1 d .
C34 C 0.0938(7) 0.3199(4) 0.8786(3) 0.0326(14) Uani 1 1 d .
H46 H -0.0071 0.3127 0.8613 0.049 Uiso 1 1 calc R
H47 H 0.1349 0.3716 0.9136 0.049 Uiso 1 1 calc R
H48 H 0.1106 0.2819 0.9022 0.049 Uiso 1 1 calc R
C35 C 0.1167(7) 0.3760(4) 0.7550(3) 0.0315(13) Uani 1 1 d .
H49 H 0.1513 0.4283 0.7893 0.047 Uiso 1 1 calc R
H50 H 0.0143 0.3626 0.7406 0.047 Uiso 1 1 calc R
H51 H 0.1533 0.3728 0.7119 0.047 Uiso 1 1 calc R
C36 C -0.0481(6) 0.2359(3) 0.1495(3) 0.0243(11) Uani 1 1 d .
C37 C 0.1636(6) 0.4299(3) 0.3508(3) 0.0202(11) Uani 1 1 d .
H52 H 0.1980 0.4239 0.3991 0.024 Uiso 1 1 calc R
C38 C 0.0015(6) 0.4140(3) 0.3365(4) 0.0312(13) Uani 1 1 d .
H53 H -0.0434 0.3807 0.2858 0.037 Uiso 1 1 calc R
H54 H -0.0321 0.3879 0.3696 0.037 Uiso 1 1 calc R
C39 C -0.0329(9) 0.4895(4) 0.3498(7) 0.084(4) Uani 1 1 d .
H55 H -0.1026 0.4929 0.3794 0.100 Uiso 1 1 calc R
H56 H -0.0724 0.4964 0.3032 0.100 Uiso 1 1 calc R
C40 C 0.1014(7) 0.5501(4) 0.3899(4) 0.0397(16) Uani 1 1 d .
H57 H 0.1180 0.5603 0.4430 0.048 Uiso 1 1 calc R
H58 H 0.0993 0.5985 0.3795 0.048 Uiso 1 1 calc R
C41 C 0.2132(6) 0.5156(3) 0.3608(3) 0.0286(12) Uani 1 1 d .
H59 H 0.3057 0.5386 0.3958 0.034 Uiso 1 1 calc R
H60 H 0.2195 0.5234 0.3139 0.034 Uiso 1 1 calc R
C42 C 0.3892(6) 0.3544(3) 0.3272(3) 0.0223(11) Uani 1 1 d .
H61 H 0.4175 0.3141 0.2918 0.027 Uiso 1 1 calc R
C43 C 0.5073(6) 0.4286(4) 0.3500(3) 0.0309(13) Uani 1 1 d .
H62 H 0.5496 0.4319 0.3091 0.037 Uiso 1 1 calc R
H63 H 0.4718 0.4746 0.3667 0.037 Uiso 1 1 calc R
C44 C 0.6137(6) 0.4212(4) 0.4123(4) 0.0345(14) Uani 1 1 d .
H64 H 0.6702 0.3859 0.3937 0.041 Uiso 1 1 calc R
H65 H 0.6769 0.4718 0.4426 0.041 Uiso 1 1 calc R
C45 C 0.5208(7) 0.3888(4) 0.4548(3) 0.0344(14) Uani 1 1 d .
H66 H 0.4903 0.4300 0.4869 0.041 Uiso 1 1 calc R
H67 H 0.5710 0.3632 0.4848 0.041 Uiso 1 1 calc R
C46 C 0.3947(6) 0.3306(3) 0.3971(3) 0.0223(11) Uani 1 1 d .
H68 H 0.3075 0.3327 0.4132 0.027 Uiso 1 1 calc R
H69 H 0.4069 0.2779 0.3878 0.027 Uiso 1 1 calc R
C47 C 0.2490(5) 0.3986(3) 0.2130(3) 0.0202(11) Uani 1 1 d .
H70 H 0.3229 0.4478 0.2372 0.024 Uiso 1 1 calc R
C48 C 0.3007(6) 0.3468(4) 0.1550(3) 0.0296(13) Uani 1 1 d .
H71 H 0.2447 0.2930 0.1394 0.036 Uiso 1 1 calc R
H72 H 0.4004 0.3488 0.1727 0.036 Uiso 1 1 calc R
C49 C 0.2799(8) 0.3807(4) 0.0935(4) 0.0404(16) Uani 1 1 d .
H73 H 0.3560 0.4271 0.1033 0.048 Uiso 1 1 calc R
H74 H 0.2776 0.3429 0.0467 0.048 Uiso 1 1 calc R
C50 C 0.1417(7) 0.4006(4) 0.0919(3) 0.0394(16) Uani 1 1 d .
H75 H 0.0653 0.3577 0.0569 0.047 Uiso 1 1 calc R
H76 H 0.1421 0.4469 0.0771 0.047 Uiso 1 1 calc R
C51 C 0.1209(6) 0.4157(3) 0.1692(3) 0.0245(11) Uani 1 1 d .
H77 H 0.0327 0.3814 0.1689 0.029 Uiso 1 1 calc R
H78 H 0.1179 0.4696 0.1906 0.029 Uiso 1 1 calc R
C52 C -0.0375(7) 0.0490(3) 0.1740(3) 0.0323(14) Uani 1 1 d .
H79 H 0.0143 0.0101 0.1769 0.049 Uiso 1 1 calc R
H80 H -0.0733 0.0439 0.1230 0.049 Uiso 1 1 calc R
H81 H -0.1159 0.0417 0.1966 0.049 Uiso 1 1 calc R
C53 C 0.2325(6) 0.1471(4) 0.1797(3) 0.0297(13) Uani 1 1 d .
H82 H 0.2005 0.1430 0.1286 0.045 Uiso 1 1 calc R
H83 H 0.2708 0.1034 0.1827 0.045 Uiso 1 1 calc R
H84 H 0.3051 0.1949 0.2052 0.045 Uiso 1 1 calc R
C54 C 0.1504(5) 0.1536(3) 0.3212(3) 0.0195(10) Uani 1 1 d .
C55 C 0.2486(6) 0.1167(3) 0.3452(3) 0.0231(11) Uani 1 1 d .
H85 H 0.2885 0.0869 0.3110 0.028 Uiso 1 1 calc R
C56 C 0.2895(6) 0.1227(3) 0.4180(3) 0.0255(12) Uani 1 1 d .
H86 H 0.3574 0.0975 0.4329 0.031 Uiso 1 1 calc R
C57 C 0.2319(6) 0.1650(3) 0.4689(3) 0.0218(11) Uani 1 1 d .
H87 H 0.2587 0.1675 0.5182 0.026 Uiso 1 1 calc R
C58 C 0.1360(5) 0.2035(3) 0.4484(3) 0.0180(10) Uani 1 1 d .
C59 C 0.1029(5) 0.1978(3) 0.3752(3) 0.0165(10) Uani 1 1 d .
C60 C 0.0636(6) 0.2515(3) 0.4989(3) 0.0201(11) Uani 1 1 d .
C61 C 0.0692(7) 0.2312(3) 0.5687(3) 0.0272(12) Uani 1 1 d .
H88 H 0.0217 0.1770 0.5566 0.041 Uiso 1 1 calc R
H89 H 0.0227 0.2632 0.5997 0.041 Uiso 1 1 calc R
H90 H 0.1670 0.2404 0.5944 0.041 Uiso 1 1 calc R
C62 C 0.1364(6) 0.3380(3) 0.5194(3) 0.0245(12) Uani 1 1 d .
H91 H 0.2367 0.3467 0.5400 0.037 Uiso 1 1 calc R
H92 H 0.0958 0.3683 0.5552 0.037 Uiso 1 1 calc R
H93 H 0.1227 0.3535 0.4758 0.037 Uiso 1 1 calc R
C63 C -0.1095(5) 0.2309(3) 0.3827(3) 0.0169(10) Uani 1 1 d .
C64 C -0.0869(6) 0.2369(3) 0.4550(3) 0.0195(10) Uani 1 1 d .
C65 C -0.2059(6) 0.2276(3) 0.4819(3) 0.0252(12) Uani 1 1 d .
H94 H -0.1963 0.2314 0.5315 0.030 Uiso 1 1 calc R
C66 C -0.3390(6) 0.2126(3) 0.4366(3) 0.0270(12) Uani 1 1 d .
H95 H -0.4190 0.2077 0.4559 0.032 Uiso 1 1 calc R
C67 C -0.3544(6) 0.2050(3) 0.3639(3) 0.0271(12) Uani 1 1 d .
H96 H -0.4457 0.1935 0.3335 0.033 Uiso 1 1 calc R
C68 C -0.2387(5) 0.2136(3) 0.3335(3) 0.0184(10) Uani 1 1 d .
C69 C -0.3480(6) 0.2713(4) 0.2119(3) 0.0323(14) Uani 1 1 d .
H97 H -0.4441 0.2548 0.2157 0.048 Uiso 1 1 calc R
H98 H -0.3491 0.2717 0.1624 0.048 Uiso 1 1 calc R
H99 H -0.3043 0.3230 0.2463 0.048 Uiso 1 1 calc R
C70 C -0.3628(6) 0.1055(3) 0.1770(3) 0.0297(13) Uani 1 1 d .
H100 H -0.3683 0.0984 0.1255 0.045 Uiso 1 1 calc R
H101 H -0.4565 0.1023 0.1856 0.045 Uiso 1 1 calc R
H102 H -0.3252 0.0654 0.1904 0.045 Uiso 1 1 calc R

loop_
_atom_site_aniso_label
_atom_site_aniso_U_11
_atom_site_aniso_U_22
_atom_site_aniso_U_33
_atom_site_aniso_U_23
_atom_site_aniso_U_13
_atom_site_aniso_U_12
Ru1 0.0166(2) 0.0173(2) 0.0165(2) 0.00401(16) 0.00135(16) 0.00450(16)
Ru2 0.0152(2) 0.0191(2) 0.01382(19) 0.00560(16) 0.00346(15) 0.00554(16)
P1 0.0212(7) 0.0212(6) 0.0155(6) 0.0039(5) 0.0018(5) 0.0083(5)
P2 0.0170(6) 0.0197(6) 0.0174(6) 0.0056(5) 0.0033(5) 0.0051(5)
Si1 0.0197(7) 0.0193(7) 0.0235(7) 0.0082(6) 0.0027(6) 0.0016(6)
Si2 0.0192(7) 0.0223(7) 0.0191(7) 0.0046(6) 0.0022(6) 0.0063(6)
Si3 0.0205(7) 0.0198(7) 0.0157(6) 0.0022(5) 0.0050(6) 0.0060(6)
Si4 0.0163(7) 0.0240(7) 0.0202(7) 0.0093(6) 0.0031(6) 0.0061(6)
O1 0.0170(17) 0.0213(18) 0.0145(16) 0.0054(14) 0.0028(14) 0.0052(14)
O2 0.041(3) 0.020(2) 0.039(2) -0.0026(19) 0.003(2) 0.0042(19)
O3 0.0172(17) 0.0180(17) 0.0171(17) 0.0063(14) 0.0056(14) 0.0077(14)
O4 0.051(3) 0.055(3) 0.016(2) 0.010(2) 0.0018(19) 0.006(2)
C1 0.024(3) 0.031(3) 0.021(3) 0.005(2) 0.001(2) 0.011(2)
C2 0.029(3) 0.025(3) 0.017(2) 0.002(2) 0.005(2) 0.003(2)
C3 0.034(3) 0.043(4) 0.038(4) 0.013(3) 0.014(3) 0.009(3)
C4 0.044(4) 0.061(5) 0.045(4) 0.025(4) 0.019(3) 0.013(4)
C5 0.049(4) 0.053(4) 0.045(4) 0.026(4) 0.015(3) 0.006(4)
C6 0.039(4) 0.039(3) 0.034(3) 0.019(3) 0.013(3) 0.015(3)
C7 0.019(3) 0.024(3) 0.022(3) 0.006(2) 0.006(2) 0.009(2)
C8 0.031(3) 0.049(4) 0.026(3) 0.011(3) 0.006(3) 0.021(3)
C9 0.069(5) 0.053(4) 0.040(4) 0.012(3) 0.011(4) 0.041(4)
C10 0.073(6) 0.033(4) 0.046(4) 0.001(3) 0.000(4) 0.025(4)
C11 0.033(3) 0.028(3) 0.017(2) 0.003(2) 0.008(2) 0.016(2)
C12 0.026(3) 0.031(3) 0.019(3) 0.000(2) -0.005(2) 0.016(2)
C13 0.023(3) 0.036(3) 0.027(3) 0.001(3) -0.003(2) 0.006(3)
C14 0.032(3) 0.033(3) 0.037(3) -0.004(3) -0.002(3) 0.009(3)
C15 0.034(3) 0.032(3) 0.023(3) -0.005(2) -0.002(2) 0.016(3)
C16 0.030(3) 0.028(3) 0.020(3) 0.001(2) 0.000(2) 0.014(2)
C17 0.033(3) 0.033(3) 0.039(3) 0.022(3) 0.008(3) 0.004(3)
C18 0.025(3) 0.030(3) 0.036(3) 0.015(3) 0.007(3) -0.002(2)
C19 0.019(3) 0.025(3) 0.019(2) 0.009(2) 0.001(2) 0.007(2)
C20 0.031(3) 0.041(3) 0.018(3) 0.014(2) 0.010(2) 0.006(3)
C21 0.029(3) 0.042(3) 0.024(3) 0.012(3) 0.010(2) 0.015(3)
C22 0.032(3) 0.030(3) 0.016(2) 0.005(2) 0.004(2) 0.013(3)
C23 0.017(2) 0.025(3) 0.023(3) 0.010(2) 0.005(2) 0.008(2)
C24 0.017(2) 0.025(3) 0.017(2) 0.011(2) 0.009(2) 0.011(2)
C25 0.029(3) 0.018(2) 0.021(3) 0.003(2) -0.003(2) 0.003(2)
C26 0.036(3) 0.023(3) 0.024(3) -0.003(2) 0.005(3) 0.005(3)
C27 0.042(4) 0.025(3) 0.029(3) 0.012(2) 0.004(3) 0.006(3)
C28 0.020(3) 0.023(3) 0.018(2) 0.008(2) 0.004(2) 0.002(2)
C29 0.024(3) 0.020(3) 0.018(2) 0.005(2) 0.003(2) 0.002(2)
C30 0.029(3) 0.024(3) 0.020(3) 0.003(2) 0.000(2) -0.007(2)
C31 0.015(3) 0.041(3) 0.026(3) 0.009(3) 0.004(2) 0.000(2)
C32 0.021(3) 0.034(3) 0.025(3) 0.010(2) 0.008(2) 0.004(2)
C33 0.024(3) 0.026(3) 0.016(2) 0.006(2) 0.005(2) 0.005(2)
C34 0.034(3) 0.037(3) 0.024(3) 0.003(3) 0.008(3) 0.013(3)
C35 0.031(3) 0.035(3) 0.032(3) 0.011(3) 0.005(3) 0.018(3)
C36 0.021(3) 0.028(3) 0.021(3) 0.006(2) 0.002(2) 0.005(2)
C37 0.021(3) 0.022(3) 0.022(3) 0.008(2) 0.010(2) 0.011(2)
C38 0.024(3) 0.030(3) 0.041(3) 0.009(3) 0.012(3) 0.009(2)
C39 0.043(5) 0.025(4) 0.186(12) 0.030(5) 0.037(6) 0.016(3)
C40 0.045(4) 0.027(3) 0.053(4) 0.013(3) 0.016(3) 0.017(3)
C41 0.028(3) 0.024(3) 0.033(3) 0.007(2) 0.010(3) 0.006(2)
C42 0.019(3) 0.024(3) 0.026(3) 0.009(2) 0.007(2) 0.007(2)
C43 0.020(3) 0.034(3) 0.041(3) 0.018(3) 0.008(3) 0.004(2)
C44 0.016(3) 0.034(3) 0.043(4) 0.007(3) -0.006(3) 0.003(2)
C45 0.036(3) 0.033(3) 0.025(3) 0.007(3) -0.004(3) 0.002(3)
C46 0.020(3) 0.025(3) 0.021(3) 0.009(2) 0.003(2) 0.005(2)
C47 0.018(3) 0.022(3) 0.020(2) 0.007(2) 0.005(2) 0.002(2)
C48 0.029(3) 0.042(3) 0.025(3) 0.011(3) 0.014(2) 0.017(3)
C49 0.044(4) 0.057(4) 0.033(3) 0.025(3) 0.018(3) 0.020(3)
C50 0.042(4) 0.059(4) 0.024(3) 0.016(3) 0.008(3) 0.026(3)
C51 0.026(3) 0.025(3) 0.026(3) 0.011(2) 0.009(2) 0.008(2)
C52 0.033(3) 0.026(3) 0.031(3) 0.000(2) 0.007(3) 0.006(3)
C53 0.028(3) 0.037(3) 0.032(3) 0.012(3) 0.018(3) 0.015(3)
C54 0.017(2) 0.021(2) 0.017(2) 0.003(2) 0.002(2) 0.004(2)
C55 0.022(3) 0.018(2) 0.025(3) 0.001(2) 0.004(2) 0.008(2)
C56 0.017(3) 0.026(3) 0.032(3) 0.010(2) 0.002(2) 0.007(2)
C57 0.023(3) 0.022(3) 0.020(2) 0.009(2) 0.002(2) 0.004(2)
C58 0.021(3) 0.014(2) 0.018(2) 0.0052(19) 0.004(2) 0.003(2)
C59 0.017(2) 0.017(2) 0.016(2) 0.0069(19) 0.0027(19) 0.0045(19)
C60 0.023(3) 0.020(2) 0.014(2) 0.004(2) 0.002(2) 0.001(2)
C61 0.037(3) 0.030(3) 0.018(3) 0.013(2) 0.010(2) 0.008(3)
C62 0.030(3) 0.024(3) 0.018(2) 0.006(2) 0.005(2) 0.006(2)
C63 0.014(2) 0.017(2) 0.021(2) 0.003(2) 0.009(2) 0.0072(19)
C64 0.026(3) 0.017(2) 0.020(2) 0.009(2) 0.009(2) 0.010(2)
C65 0.034(3) 0.020(3) 0.025(3) 0.008(2) 0.014(2) 0.008(2)
C66 0.025(3) 0.032(3) 0.034(3) 0.018(3) 0.014(2) 0.013(2)
C67 0.020(3) 0.030(3) 0.034(3) 0.012(3) 0.009(2) 0.011(2)
C68 0.013(2) 0.020(2) 0.030(3) 0.013(2) 0.011(2) 0.009(2)
C69 0.027(3) 0.043(4) 0.035(3) 0.021(3) 0.007(3) 0.015(3)
C70 0.024(3) 0.032(3) 0.031(3) 0.011(3) 0.001(2) 0.004(2)

loop_
_atom_type_symbol
_atom_type_description
_atom_type_scat_dispersion_real
_atom_type_scat_dispersion_imag
_atom_type_scat_source
C C 0.0033 0.0016 'International Tables Vol C Tables 4.2.6.8 and 6.1.1.4'
H H 0.0000 0.0000 'International Tables Vol C Tables 4.2.6.8 and 6.1.1.4'
O O 0.0106 0.0060 'International Tables Vol C Tables 4.2.6.8 and 6.1.1.4'
Si Si 0.0817 0.0704 'International Tables Vol C Tables 4.2.6.8 and 6.1.1.4'
P P 0.1023 0.0942 'International Tables Vol C Tables 4.2.6.8 and 6.1.1.4'
Ru Ru -1.2594 0.8363 'International Tables Vol C Tables 4.2.6.8 and 6.1.1.4'

loop_
_geom_angle_atom_site_label_1
_geom_angle_atom_site_label_2
_geom_angle_atom_site_label_3
_geom_angle
C1 Ru1 O1 161.9(2)
C1 Ru1 Si1 86.9(2)
O1 Ru1 Si1 82.54(10)
C1 Ru1 Si2 87.01(18)
O1 Ru1 Si2 81.20(10)
Si1 Ru1 Si2 103.39(6)
C1 Ru1 P1 100.88(18)
O1 Ru1 P1 95.59(9)
Si1 Ru1 P1 101.18(5)
Si2 Ru1 P1 154.55(5)
C36 Ru2 O3 163.0(2)
C36 Ru2 Si3 87.32(19)
O3 Ru2 Si3 83.41(9)
C36 Ru2 Si4 86.95(18)
O3 Ru2 Si4 81.30(10)
Si3 Ru2 Si4 102.70(5)
C36 Ru2 P2 100.81(18)
O3 Ru2 P2 94.91(10)
Si3 Ru2 P2 101.03(5)
Si4 Ru2 P2 155.34(5)
C12 P1 C7 102.0(2)
C12 P1 C2 106.7(3)
C7 P1 C2 105.0(3)
C12 P1 Ru1 114.04(18)
C7 P1 Ru1 126.99(18)
C2 P1 Ru1 100.32(19)
C47 P2 C42 101.3(2)
C47 P2 C37 105.6(2)
C42 P2 C37 104.9(2)
C47 P2 Ru2 115.40(17)
C42 P2 Ru2 128.16(18)
C37 P2 Ru2 99.15(18)
C17 Si1 C18 102.8(3)
C17 Si1 C19 107.3(3)
C18 Si1 C19 106.6(3)
C17 Si1 Ru1 121.0(2)
C18 Si1 Ru1 119.1(2)
C19 Si1 Ru1 98.71(17)
C35 Si2 C34 103.5(3)
C35 Si2 C33 107.7(3)
C34 Si2 C33 104.8(3)
C35 Si2 Ru1 130.6(2)
C34 Si2 Ru1 109.0(2)
C33 Si2 Ru1 98.88(18)
C53 Si3 C52 103.7(3)
C53 Si3 C54 107.3(3)
C52 Si3 C54 108.0(3)
C53 Si3 Ru2 118.2(2)
C52 Si3 Ru2 121.1(2)
C54 Si3 Ru2 97.46(17)
C70 Si4 C69 103.2(3)
C70 Si4 C68 107.7(3)
C69 Si4 C68 104.9(2)
C70 Si4 Ru2 130.3(2)
C69 Si4 Ru2 109.4(2)
C68 Si4 Ru2 99.02(16)
C28 O1 C24 111.9(4)
C28 O1 Ru1 120.4(3)
C24 O1 Ru1 117.1(3)
C59 O3 C63 111.6(4)
C59 O3 Ru2 116.5(3)
C63 O3 Ru2 120.7(3)
O2 C1 Ru1 174.7(5)
C6 C2 C3 104.9(5)
C6 C2 P1 122.2(4)
C3 C2 P1 109.7(4)
C6 C2 H1 106.3
C3 C2 H1 106.3
P1 C2 H1 106.3
C4 C3 C2 106.2(6)
C4 C3 H2 110.5
C2 C3 H2 110.5
C4 C3 H3 110.5
C2 C3 H3 110.5
H2 C3 H3 108.7
C5 C4 C3 106.1(6)
C5 C4 H4 110.5
C3 C4 H4 110.5
C5 C4 H5 110.5
C3 C4 H5 110.5
H4 C4 H5 108.7
C4 C5 C6 103.8(6)
C4 C5 H6 111.0
C6 C5 H6 111.0
C4 C5 H7 111.0
C6 C5 H7 111.0
H6 C5 H7 109.0
C2 C6 C5 103.5(5)
C2 C6 H8 111.1
C5 C6 H8 111.1
C2 C6 H9 111.1
C5 C6 H9 111.1
H8 C6 H9 109.0
C8 C7 C11 105.6(4)
C8 C7 P1 116.3(4)
C11 C7 P1 113.4(4)
C8 C7 H10 107.0
C11 C7 H10 107.0
P1 C7 H10 107.0
C9 C8 C7 104.3(5)
C9 C8 H11 110.9
C7 C8 H11 110.9
C9 C8 H12 110.9
C7 C8 H12 110.9
H11 C8 H12 108.9
C8 C9 C10 102.5(6)
C8 C9 H13 111.3
C10 C9 H13 111.3
C8 C9 H14 111.3
C10 C9 H14 111.3
H13 C9 H14 109.2
C11 C10 C9 103.8(6)
C11 C10 H15 111.0
C9 C10 H15 111.0
C11 C10 H16 111.0
C9 C10 H16 111.0
H15 C10 H16 109.0
C10 C11 C7 105.5(5)
C10 C11 H17 110.6
C7 C11 H17 110.6
C10 C11 H18 110.6
C7 C11 H18 110.6
H17 C11 H18 108.8
C16 C12 C13 104.3(5)
C16 C12 P1 116.0(4)
C13 C12 P1 112.0(4)
C16 C12 H19 108.1
C13 C12 H19 108.1
P1 C12 H19 108.1
C12 C13 C14 105.0(5)
C12 C13 H20 110.8
C14 C13 H20 110.8
C12 C13 H21 110.8
C14 C13 H21 110.8
H20 C13 H21 108.8
C15 C14 C13 106.8(5)
C15 C14 H22 110.4
C13 C14 H22 110.4
C15 C14 H23 110.4
C13 C14 H23 110.4
H22 C14 H23 108.6
C14 C15 C16 103.2(5)
C14 C15 H24 111.1
C16 C15 H24 111.1
C14 C15 H25 111.1
C16 C15 H25 111.1
H24 C15 H25 109.1
C12 C16 C15 102.2(5)
C12 C16 H26 111.3
C15 C16 H26 111.3
C12 C16 H27 111.3
C15 C16 H27 111.3
H26 C16 H27 109.2
Si1 C17 H28 109.5
Si1 C17 H29 109.5
H28 C17 H29 109.5
Si1 C17 H30 109.5
H28 C17 H30 109.5
H29 C17 H30 109.5
Si1 C18 H31 109.5
Si1 C18 H32 109.5
H31 C18 H32 109.5
Si1 C18 H33 109.5
H31 C18 H33 109.5
H32 C18 H33 109.5
C24 C19 C20 114.7(5)
C24 C19 Si1 119.4(4)
C20 C19 Si1 125.9(4)
C21 C20 C19 122.1(6)
C21 C20 H34 119.0
C19 C20 H34 119.0
C20 C21 C22 119.9(5)
C20 C21 H35 120.0
C22 C21 H35 120.0
C21 C22 C23 121.6(5)
C21 C22 H36 119.2
C23 C22 H36 119.2
C24 C23 C22 114.6(5)
C24 C23 C25 119.5(5)
C22 C23 C25 125.9(5)
C19 C24 C23 127.0(5)
C19 C24 O1 116.8(4)
C23 C24 O1 116.2(4)
C23 C25 C29 106.5(4)
C23 C25 C27 109.6(5)
C29 C25 C27 109.6(5)
C23 C25 C26 111.3(5)
C29 C25 C26 111.6(5)
C27 C25 C26 108.2(5)
C25 C26 H37 109.5
C25 C26 H38 109.5
H37 C26 H38 109.5
C25 C26 H39 109.5
H37 C26 H39 109.5
H38 C26 H39 109.5
C25 C27 H40 109.5
C25 C27 H41 109.5
H40 C27 H41 109.5
C25 C27 H42 109.5
H40 C27 H42 109.5
H41 C27 H42 109.5
C33 C28 C29 126.9(5)
C33 C28 O1 116.6(4)
C29 C28 O1 116.5(5)
C28 C29 C30 115.1(5)
C28 C29 C25 119.1(5)
C30 C29 C25 125.8(5)
C31 C30 C29 121.2(5)
C31 C30 H43 119.4
C29 C30 H43 119.4
C32 C31 C30 120.4(5)
C32 C31 H44 119.8
C30 C31 H44 119.8
C31 C32 C33 122.1(6)
C31 C32 H45 118.9
C33 C32 H45 118.9
C28 C33 C32 114.3(5)
C28 C33 Si2 119.8(4)
C32 C33 Si2 125.9(4)
Si2 C34 H46 109.5
Si2 C34 H47 109.5
H46 C34 H47 109.5
Si2 C34 H48 109.5
H46 C34 H48 109.5
H47 C34 H48 109.5
Si2 C35 H49 109.5
Si2 C35 H50 109.5
H49 C35 H50 109.5
Si2 C35 H51 109.5
H49 C35 H51 109.5
H50 C35 H51 109.5
O4 C36 Ru2 176.2(5)
C41 C37 C38 104.6(4)
C41 C37 P2 121.6(4)
C38 C37 P2 110.1(4)
C41 C37 H52 106.6
C38 C37 H52 106.6
P2 C37 H52 106.6
C39 C38 C37 106.9(5)
C39 C38 H53 110.3
C37 C38 H53 110.3
C39 C38 H54 110.3
C37 C38 H54 110.3
H53 C38 H54 108.6
C38 C39 C40 107.0(6)
C38 C39 H55 110.3
C40 C39 H55 110.3
C38 C39 H56 110.3
C40 C39 H56 110.3
H55 C39 H56 108.6
C39 C40 C41 104.0(6)
C39 C40 H57 111.0
C41 C40 H57 111.0
C39 C40 H58 111.0
C41 C40 H58 111.0
H57 C40 H58 109.0
C40 C41 C37 104.0(5)
C40 C41 H59 111.0
C37 C41 H59 111.0
C40 C41 H60 111.0
C37 C41 H60 111.0
H59 C41 H60 109.0
C43 C42 C46 105.2(4)
C43 C42 P2 118.0(4)
C46 C42 P2 113.3(4)
C43 C42 H61 106.5
C46 C42 H61 106.5
P2 C42 H61 106.5
C44 C43 C42 103.8(5)
C44 C43 H62 111.0
C42 C43 H62 111.0
C44 C43 H63 111.0
C42 C43 H63 111.0
H62 C43 H63 109.0
C45 C44 C43 102.6(5)
C45 C44 H64 111.2
C43 C44 H64 111.2
C45 C44 H65 111.2
C43 C44 H65 111.2
H64 C44 H65 109.2
C44 C45 C46 105.3(5)
C44 C45 H66 110.7
C46 C45 H66 110.7
C44 C45 H67 110.7
C46 C45 H67 110.7
H66 C45 H67 108.8
C45 C46 C42 105.7(4)
C45 C46 H68 110.6
C42 C46 H68 110.6
C45 C46 H69 110.6
C42 C46 H69 110.6
H68 C46 H69 108.7
C48 C47 C51 104.0(4)
C48 C47 P2 112.5(4)
C51 C47 P2 114.9(4)
C48 C47 H70 108.4
C51 C47 H70 108.4
P2 C47 H70 108.4
C47 C48 C49 102.8(5)
C47 C48 H71 111.2
C49 C48 H71 111.2
C47 C48 H72 111.2
C49 C48 H72 111.2
H71 C48 H72 109.1
C50 C49 C48 104.4(5)
C50 C49 H73 110.9
C48 C49 H73 110.9
C50 C49 H74 110.9
C48 C49 H74 110.9
H73 C49 H74 108.9
C49 C50 C51 106.7(5)
C49 C50 H75 110.4
C51 C50 H75 110.4
C49 C50 H76 110.4
C51 C50 H76 110.4
H75 C50 H76 108.6
C50 C51 C47 105.2(5)
C50 C51 H77 110.7
C47 C51 H77 110.7
C50 C51 H78 110.7
C47 C51 H78 110.7
H77 C51 H78 108.8
Si3 C52 H79 109.5
Si3 C52 H80 109.5
H79 C52 H80 109.5
Si3 C52 H81 109.5
H79 C52 H81 109.5
H80 C52 H81 109.5
Si3 C53 H82 109.5
Si3 C53 H83 109.5
H82 C53 H83 109.5
Si3 C53 H84 109.5
H82 C53 H84 109.5
H83 C53 H84 109.5
C59 C54 C55 114.8(5)
C59 C54 Si3 119.9(4)
C55 C54 Si3 125.4(4)
C56 C55 C54 121.6(5)
C56 C55 H85 119.2
C54 C55 H85 119.2
C57 C56 C55 120.5(5)
C57 C56 H86 119.7
C55 C56 H86 119.7
C58 C57 C56 120.4(5)
C58 C57 H87 119.8
C56 C57 H87 119.8
C57 C58 C59 116.5(5)
C57 C58 C60 125.7(5)
C59 C58 C60 117.8(4)
C54 C59 C58 126.0(5)
C54 C59 O3 117.6(4)
C58 C59 O3 116.4(4)
C61 C60 C58 111.7(4)
C61 C60 C64 112.2(5)
C58 C60 C64 106.3(4)
C61 C60 C62 108.6(4)
C58 C60 C62 109.5(4)
C64 C60 C62 108.5(4)
C60 C61 H88 109.5
C60 C61 H89 109.5
H88 C61 H89 109.5
C60 C61 H90 109.5
H88 C61 H90 109.5
H89 C61 H90 109.5
C60 C62 H91 109.5
C60 C62 H92 109.5
H91 C62 H92 109.5
C60 C62 H93 109.5
H91 C62 H93 109.5
H92 C62 H93 109.5
C64 C63 C68 126.6(5)
C64 C63 O3 116.5(4)
C68 C63 O3 117.0(4)
C63 C64 C65 116.1(5)
C63 C64 C60 118.5(5)
C65 C64 C60 125.4(5)
C64 C65 C66 120.8(5)
C64 C65 H94 119.6
C66 C65 H94 119.6
C67 C66 C65 120.0(5)
C67 C66 H95 120.0
C65 C66 H95 120.0
C66 C67 C68 121.8(5)
C66 C67 H96 119.1
C68 C67 H96 119.1
C63 C68 C67 114.6(5)
C63 C68 Si4 119.1(4)
C67 C68 Si4 126.3(4)
Si4 C69 H97 109.5
Si4 C69 H98 109.5
H97 C69 H98 109.5
Si4 C69 H99 109.5
H97 C69 H99 109.5
H98 C69 H99 109.5
Si4 C70 H100 109.5
Si4 C70 H101 109.5
H100 C70 H101 109.5
Si4 C70 H102 109.5
H100 C70 H102 109.5
H101 C70 H102 109.5

loop_
_geom_bond_atom_site_label_1
_geom_bond_atom_site_label_2
_geom_bond_distance
Ru1 C1 1.799(6)
Ru1 O1 2.247(3)
Ru1 Si1 2.2856(16)
Ru1 Si2 2.3701(15)
Ru1 P1 2.4268(14)
Ru2 C36 1.792(5)
Ru2 O3 2.223(3)
Ru2 Si3 2.2955(15)
Ru2 Si4 2.3760(15)
Ru2 P2 2.4443(14)
P1 C12 1.843(5)
P1 C7 1.848(5)
P1 C2 1.853(6)
P2 C47 1.842(5)
P2 C42 1.843(5)
P2 C37 1.853(5)
Si1 C17 1.879(6)
Si1 C18 1.892(6)
Si1 C19 1.903(6)
Si2 C35 1.871(6)
Si2 C34 1.885(6)
Si2 C33 1.920(6)
Si3 C53 1.870(6)
Si3 C52 1.874(6)
Si3 C54 1.901(5)
Si4 C70 1.882(6)
Si4 C69 1.895(6)
Si4 C68 1.913(5)
O1 C28 1.423(6)
O1 C24 1.426(6)
O2 C1 1.172(7)
O3 C59 1.418(6)
O3 C63 1.424(6)
O4 C36 1.167(7)
C2 C6 1.534(8)
C2 C3 1.563(9)
C2 H1 1.0000
C3 C4 1.520(10)
C3 H2 0.9900
C3 H3 0.9900
C4 C5 1.493(11)
C4 H4 0.9900
C4 H5 0.9900
C5 C6 1.543(10)
C5 H6 0.9900
C5 H7 0.9900
C6 H8 0.9900
C6 H9 0.9900
C7 C8 1.534(8)
C7 C11 1.554(7)
C7 H10 1.0000
C8 C9 1.497(9)
C8 H11 0.9900
C8 H12 0.9900
C9 C10 1.546(11)
C9 H13 0.9900
C9 H14 0.9900
C10 C11 1.524(9)
C10 H15 0.9900
C10 H16 0.9900
C11 H17 0.9900
C11 H18 0.9900
C12 C16 1.530(8)
C12 C13 1.545(9)
C12 H19 1.0000
C13 C14 1.547(8)
C13 H20 0.9900
C13 H21 0.9900
C14 C15 1.522(10)
C14 H22 0.9900
C14 H23 0.9900
C15 C16 1.538(8)
C15 H24 0.9900
C15 H25 0.9900
C16 H26 0.9900
C16 H27 0.9900
C17 H28 0.9800
C17 H29 0.9800
C17 H30 0.9800
C18 H31 0.9800
C18 H32 0.9800
C18 H33 0.9800
C19 C24 1.384(7)
C19 C20 1.402(8)
C20 C21 1.379(8)
C20 H34 0.9500
C21 C22 1.390(9)
C21 H35 0.9500
C22 C23 1.405(8)
C22 H36 0.9500
C23 C24 1.392(7)
C23 C25 1.514(8)
C25 C29 1.522(8)
C25 C27 1.529(8)
C25 C26 1.535(7)
C26 H37 0.9800
C26 H38 0.9800
C26 H39 0.9800
C27 H40 0.9800
C27 H41 0.9800
C27 H42 0.9800
C28 C33 1.389(8)
C28 C29 1.392(7)
C29 C30 1.399(8)
C30 C31 1.386(9)
C30 H43 0.9500
C31 C32 1.377(8)
C31 H44 0.9500
C32 C33 1.403(8)
C32 H45 0.9500
C34 H46 0.9800
C34 H47 0.9800
C34 H48 0.9800
C35 H49 0.9800
C35 H50 0.9800
C35 H51 0.9800
C37 C41 1.535(8)
C37 C38 1.558(8)
C37 H52 1.0000
C38 C39 1.485(9)
C38 H53 0.9900
C38 H54 0.9900
C39 C40 1.509(11)
C39 H55 0.9900
C39 H56 0.9900
C40 C41 1.521(9)
C40 H57 0.9900
C40 H58 0.9900
C41 H59 0.9900
C41 H60 0.9900
C42 C43 1.546(8)
C42 C46 1.562(7)
C42 H61 1.0000
C43 C44 1.536(8)
C43 H62 0.9900
C43 H63 0.9900
C44 C45 1.518(9)
C44 H64 0.9900
C44 H65 0.9900
C45 C46 1.536(8)
C45 H66 0.9900
C45 H67 0.9900
C46 H68 0.9900
C46 H69 0.9900
C47 C48 1.520(7)
C47 C51 1.553(7)
C47 H70 1.0000
C48 C49 1.524(8)
C48 H71 0.9900
C48 H72 0.9900
C49 C50 1.502(9)
C49 H73 0.9900
C49 H74 0.9900
C50 C51 1.538(8)
C50 H75 0.9900
C50 H76 0.9900
C51 H77 0.9900
C51 H78 0.9900
C52 H79 0.9800
C52 H80 0.9800
C52 H81 0.9800
C53 H82 0.9800
C53 H83 0.9800
C53 H84 0.9800
C54 C59 1.376(7)
C54 C55 1.397(7)
C55 C56 1.390(8)
C55 H85 0.9500
C56 C57 1.384(8)
C56 H86 0.9500
C57 C58 1.378(7)
C57 H87 0.9500
C58 C59 1.396(7)
C58 C60 1.532(7)
C60 C61 1.525(7)
C60 C64 1.533(7)
C60 C62 1.553(7)
C61 H88 0.9800
C61 H89 0.9800
C61 H90 0.9800
C62 H91 0.9800
C62 H92 0.9800
C62 H93 0.9800
C63 C64 1.378(7)
C63 C68 1.394(7)
C64 C65 1.395(8)
C65 C66 1.398(8)
C65 H94 0.9500
C66 C67 1.383(8)
C66 H95 0.9500
C67 C68 1.406(7)
C67 H96 0.9500
C69 H97 0.9800
C69 H98 0.9800
C69 H99 0.9800
C70 H100 0.9800
C70 H101 0.9800
C70 H102 0.9800

loop_
_geom_torsion_atom_site_label_1
_geom_torsion_atom_site_label_2
_geom_torsion_atom_site_label_3
_geom_torsion_atom_site_label_4
_geom_torsion
C1 Ru1 P1 C12 12.3(3)
O1 Ru1 P1 C12 -175.3(2)
Si1 Ru1 P1 C12 101.3(2)
Si2 Ru1 P1 C12 -94.0(3)
C1 Ru1 P1 C7 -116.2(3)
O1 Ru1 P1 C7 56.3(2)
Si1 Ru1 P1 C7 -27.2(2)
Si2 Ru1 P1 C7 137.5(2)
C1 Ru1 P1 C2 126.0(3)
O1 Ru1 P1 C2 -61.6(2)
Si1 Ru1 P1 C2 -145.08(18)
Si2 Ru1 P1 C2 19.7(2)
C36 Ru2 P2 C47 12.2(3)
O3 Ru2 P2 C47 -174.2(2)
Si3 Ru2 P2 C47 101.6(2)
Si4 Ru2 P2 C47 -94.4(2)
C36 Ru2 P2 C42 -118.2(3)
O3 Ru2 P2 C42 55.3(2)
Si3 Ru2 P2 C42 -28.9(2)
Si4 Ru2 P2 C42 135.1(2)
C36 Ru2 P2 C37 124.5(3)
O3 Ru2 P2 C37 -61.91(19)
Si3 Ru2 P2 C37 -146.14(17)
Si4 Ru2 P2 C37 17.9(2)
C1 Ru1 Si1 C17 -66.7(3)
O1 Ru1 Si1 C17 98.6(3)
Si2 Ru1 Si1 C17 19.5(3)
P1 Ru1 Si1 C17 -167.2(2)
C1 Ru1 Si1 C18 62.4(3)
O1 Ru1 Si1 C18 -132.4(3)
Si2 Ru1 Si1 C18 148.6(2)
P1 Ru1 Si1 C18 -38.1(2)
C1 Ru1 Si1 C19 177.0(2)
O1 Ru1 Si1 C19 -17.77(19)
Si2 Ru1 Si1 C19 -96.84(17)
P1 Ru1 Si1 C19 76.49(17)
C1 Ru1 Si2 C35 56.9(3)
O1 Ru1 Si2 C35 -109.3(3)
Si1 Ru1 Si2 C35 -29.2(3)
P1 Ru1 Si2 C35 166.2(3)
C1 Ru1 Si2 C34 -71.4(3)
O1 Ru1 Si2 C34 122.4(2)
Si1 Ru1 Si2 C34 -157.5(2)
P1 Ru1 Si2 C34 37.9(3)
C1 Ru1 Si2 C33 179.5(3)
O1 Ru1 Si2 C33 13.26(19)
Si1 Ru1 Si2 C33 93.36(17)
P1 Ru1 Si2 C33 -71.2(2)
C36 Ru2 Si3 C53 62.8(3)
O3 Ru2 Si3 C53 -131.5(2)
Si4 Ru2 Si3 C53 149.0(2)
P2 Ru2 Si3 C53 -37.7(2)
C36 Ru2 Si3 C52 -66.8(3)
O3 Ru2 Si3 C52 99.0(3)
Si4 Ru2 Si3 C52 19.4(3)
P2 Ru2 Si3 C52 -167.3(2)
C36 Ru2 Si3 C54 176.9(2)
O3 Ru2 Si3 C54 -17.29(19)
Si4 Ru2 Si3 C54 -96.79(17)
P2 Ru2 Si3 C54 76.45(17)
C36 Ru2 Si4 C70 57.8(3)
O3 Ru2 Si4 C70 -109.9(3)
Si3 Ru2 Si4 C70 -28.8(3)
P2 Ru2 Si4 C70 167.3(3)
C36 Ru2 Si4 C69 -70.2(3)
O3 Ru2 Si4 C69 122.1(2)
Si3 Ru2 Si4 C69 -156.8(2)
P2 Ru2 Si4 C69 39.3(3)
C36 Ru2 Si4 C68 -179.6(2)
O3 Ru2 Si4 C68 12.68(18)
Si3 Ru2 Si4 C68 93.85(16)
P2 Ru2 Si4 C68 -70.1(2)
C1 Ru1 O1 C28 -66.4(8)
Si1 Ru1 O1 C28 -121.3(3)
Si2 Ru1 O1 C28 -16.4(3)
P1 Ru1 O1 C28 138.1(3)
C1 Ru1 O1 C24 75.4(7)
Si1 Ru1 O1 C24 20.5(3)
Si2 Ru1 O1 C24 125.4(3)
P1 Ru1 O1 C24 -80.1(3)
C36 Ru2 O3 C59 77.8(8)
Si3 Ru2 O3 C59 20.5(3)
Si4 Ru2 O3 C59 124.5(3)
P2 Ru2 O3 C59 -80.1(3)
C36 Ru2 O3 C63 -62.9(8)
Si3 Ru2 O3 C63 -120.2(3)
Si4 Ru2 O3 C63 -16.2(3)
P2 Ru2 O3 C63 139.2(3)
C12 P1 C2 C6 -31.9(5)
C7 P1 C2 C6 76.0(5)
Ru1 P1 C2 C6 -151.0(5)
C12 P1 C2 C3 91.4(4)
C7 P1 C2 C3 -160.7(4)
Ru1 P1 C2 C3 -27.7(4)
C6 C2 C3 C4 -6.6(7)
P1 C2 C3 C4 -139.6(5)
C2 C3 C4 C5 -18.1(8)
C3 C4 C5 C6 35.7(8)
C3 C2 C6 C5 27.7(7)
P1 C2 C6 C5 153.2(5)
C4 C5 C6 C2 -39.5(7)
C12 P1 C7 C8 45.5(5)
C2 P1 C7 C8 -65.8(5)
Ru1 P1 C7 C8 178.5(4)
C12 P1 C7 C11 168.2(4)
C2 P1 C7 C11 57.0(4)
Ru1 P1 C7 C11 -58.8(5)
C11 C7 C8 C9 25.9(7)
P1 C7 C8 C9 152.6(5)
C7 C8 C9 C10 -41.2(8)
C8 C9 C10 C11 41.1(8)
C9 C10 C11 C7 -24.7(8)
C8 C7 C11 C10 -0.2(7)
P1 C7 C11 C10 -128.6(5)
C7 P1 C12 C16 -169.4(4)
C2 P1 C12 C16 -59.4(5)
Ru1 P1 C12 C16 50.4(5)
C7 P1 C12 C13 71.1(4)
C2 P1 C12 C13 -179.0(4)
Ru1 P1 C12 C13 -69.2(4)
C16 C12 C13 C14 23.4(6)
P1 C12 C13 C14 149.6(4)
C12 C13 C14 C15 2.6(6)
C13 C14 C15 C16 -27.4(6)
C13 C12 C16 C15 -40.3(5)
P1 C12 C16 C15 -164.0(4)
C14 C15 C16 C12 41.8(6)
C17 Si1 C19 C24 -106.7(4)
C18 Si1 C19 C24 143.7(4)
Ru1 Si1 C19 C24 19.7(4)
C17 Si1 C19 C20 71.4(5)
C18 Si1 C19 C20 -38.2(5)
Ru1 Si1 C19 C20 -162.2(5)
C24 C19 C20 C21 0.5(8)
Si1 C19 C20 C21 -177.7(4)
C19 C20 C21 C22 2.3(9)
C20 C21 C22 C23 -1.5(9)
C21 C22 C23 C24 -2.0(8)
C21 C22 C23 C25 178.7(5)
C20 C19 C24 C23 -4.6(8)
Si1 C19 C24 C23 173.7(4)
C20 C19 C24 O1 175.7(4)
Si1 C19 C24 O1 -6.0(6)
C22 C23 C24 C19 5.3(8)
C25 C23 C24 C19 -175.4(5)
C22 C23 C24 O1 -175.0(4)
C25 C23 C24 O1 4.3(7)
C28 O1 C24 C19 132.1(5)
Ru1 O1 C24 C19 -12.8(5)
C28 O1 C24 C23 -47.7(6)
Ru1 O1 C24 C23 167.4(3)
C24 C23 C25 C29 36.2(6)
C22 C23 C25 C29 -144.6(5)
C24 C23 C25 C27 -82.3(6)
C22 C23 C25 C27 96.9(6)
C24 C23 C25 C26 158.0(5)
C22 C23 C25 C26 -22.7(7)
C24 O1 C28 C33 -132.1(5)
Ru1 O1 C28 C33 11.6(6)
C24 O1 C28 C29 46.5(6)
Ru1 O1 C28 C29 -169.9(3)
C33 C28 C29 C30 -3.8(8)
O1 C28 C29 C30 177.8(5)
C33 C28 C29 C25 176.3(5)
O1 C28 C29 C25 -2.1(7)
C23 C25 C29 C28 -37.3(6)
C27 C25 C29 C28 81.2(6)
C26 C25 C29 C28 -159.0(5)
C23 C25 C29 C30 142.7(5)
C27 C25 C29 C30 -98.8(6)
C26 C25 C29 C30 21.1(8)
C28 C29 C30 C31 1.7(8)
C25 C29 C30 C31 -178.4(5)
C29 C30 C31 C32 0.4(9)
C30 C31 C32 C33 -0.8(9)
C29 C28 C33 C32 3.4(8)
O1 C28 C33 C32 -178.2(4)
C29 C28 C33 Si2 -175.1(4)
O1 C28 C33 Si2 3.3(6)
C31 C32 C33 C28 -1.0(8)
C31 C32 C33 Si2 177.4(4)
C35 Si2 C33 C28 123.7(5)
C34 Si2 C33 C28 -126.6(5)
Ru1 Si2 C33 C28 -14.1(4)
C35 Si2 C33 C32 -54.6(6)
C34 Si2 C33 C32 55.1(5)
Ru1 Si2 C33 C32 167.6(5)
C47 P2 C37 C41 -24.7(5)
C42 P2 C37 C41 81.9(5)
Ru2 P2 C37 C41 -144.4(4)
C47 P2 C37 C38 98.0(4)
C42 P2 C37 C38 -155.4(4)
Ru2 P2 C37 C38 -21.7(4)
C41 C37 C38 C39 -8.5(8)
P2 C37 C38 C39 -140.7(7)
C37 C38 C39 C40 -14.5(10)
C38 C39 C40 C41 32.2(10)
C39 C40 C41 C37 -37.1(8)
C38 C37 C41 C40 27.9(6)
P2 C37 C41 C40 153.2(4)
C47 P2 C42 C43 48.6(5)
C37 P2 C42 C43 -61.1(5)
Ru2 P2 C42 C43 -175.9(3)
C47 P2 C42 C46 172.1(4)
C37 P2 C42 C46 62.4(4)
Ru2 P2 C42 C46 -52.4(5)
C46 C42 C43 C44 27.4(6)
P2 C42 C43 C44 154.9(4)
C42 C43 C44 C45 -41.0(6)
C43 C44 C45 C46 39.0(6)
C44 C45 C46 C42 -21.9(6)
C43 C42 C46 C45 -3.7(6)
P2 C42 C46 C45 -134.0(4)
C42 P2 C47 C48 66.9(4)
C37 P2 C47 C48 176.1(4)
Ru2 P2 C47 C48 -75.5(4)
C42 P2 C47 C51 -174.3(4)
C37 P2 C47 C51 -65.2(4)
Ru2 P2 C47 C51 43.3(4)
C51 C47 C48 C49 38.0(6)
P2 C47 C48 C49 163.0(4)
C47 C48 C49 C50 -40.5(7)
C48 C49 C50 C51 27.0(7)
C49 C50 C51 C47 -3.3(7)
C48 C47 C51 C50 -21.6(6)
P2 C47 C51 C50 -145.1(4)
C53 Si3 C54 C59 141.1(4)
C52 Si3 C54 C59 -107.7(5)
Ru2 Si3 C54 C59 18.5(4)
C53 Si3 C54 C55 -38.7(5)
C52 Si3 C54 C55 72.4(5)
Ru2 Si3 C54 C55 -161.4(4)
C59 C54 C55 C56 2.4(8)
Si3 C54 C55 C56 -177.7(4)
C54 C55 C56 C57 0.8(8)
C55 C56 C57 C58 -1.7(8)
C56 C57 C58 C59 -0.7(8)
C56 C57 C58 C60 179.4(5)
C55 C54 C59 C58 -5.2(8)
Si3 C54 C59 C58 174.9(4)
C55 C54 C59 O3 175.1(4)
Si3 C54 C59 O3 -4.8(6)
C57 C58 C59 C54 4.4(8)
C60 C58 C59 C54 -175.6(5)
C57 C58 C59 O3 -175.9(4)
C60 C58 C59 O3 4.1(7)
C63 O3 C59 C54 130.5(5)
Ru2 O3 C59 C54 -13.7(6)
C63 O3 C59 C58 -49.2(6)
Ru2 O3 C59 C58 166.6(3)
C57 C58 C60 C61 -19.6(7)
C59 C58 C60 C61 160.5(5)
C57 C58 C60 C64 -142.2(5)
C59 C58 C60 C64 37.8(6)
C57 C58 C60 C62 100.8(6)
C59 C58 C60 C62 -79.2(6)
C59 O3 C63 C64 48.3(6)
Ru2 O3 C63 C64 -169.3(3)
C59 O3 C63 C68 -130.2(5)
Ru2 O3 C63 C68 12.3(6)
C68 C63 C64 C65 -2.8(8)
O3 C63 C64 C65 178.9(4)
C68 C63 C64 C60 176.2(5)
O3 C63 C64 C60 -2.1(7)
C61 C60 C64 C63 -161.4(5)
C58 C60 C64 C63 -39.1(6)
C62 C60 C64 C63 78.6(6)
C61 C60 C64 C65 17.5(7)
C58 C60 C64 C65 139.8(5)
C62 C60 C64 C65 -102.5(6)
C63 C64 C65 C66 0.4(8)
C60 C64 C65 C66 -178.5(5)
C64 C65 C66 C67 1.6(8)
C65 C66 C67 C68 -1.5(9)
C64 C63 C68 C67 2.8(8)
O3 C63 C68 C67 -178.9(4)
C64 C63 C68 Si4 -176.3(4)
O3 C63 C68 Si4 2.0(6)
C66 C67 C68 C63 -0.5(8)
C66 C67 C68 Si4 178.5(4)
C70 Si4 C68 C63 124.9(4)
C69 Si4 C68 C63 -125.6(4)
Ru2 Si4 C68 C63 -12.6(4)
C70 Si4 C68 C67 -54.1(5)
C69 Si4 C68 C67 55.4(5)
Ru2 Si4 C68 C67 168.3(4)
